data_4326557
loop_
_publ_author_name
'Sanja Resanovi\'c'
'R. Stephen Wylie'
'J. Wilson Quail'
'Daniel A. Foucher'
'Robert A. Gossage'

_publ_section_title
;
 Unusual Cationic Trinuclear Nickel Clusters Incorporating Oxazolines or
 N,N,N',N'-Tetramethylethylene-1,2-diamine: Applications in Olefin
 Polymerization
;
_journal_name_full 'Inorganic Chemistry'
_journal_page_first 9930
_journal_page_last 9932
_journal_paper_doi 10.1021/ic201478y
_journal_volume 50
_journal_year 2011
_chemical_formula_moiety 'C33 H43 Cl4 N6 Ni3 O4, Cl'
_chemical_formula_sum 'C33 H43 Cl5 N6 Ni3 O4'
_chemical_formula_weight 941.05
_chemical_name_systematic
; 
 ? 
;
_space_group_IT_number 2
_symmetry_cell_setting triclinic
_symmetry_space_group_name_Hall '-P 1'
_symmetry_space_group_name_H-M 'P -1'
_atom_sites_solution_hydrogens geom
_atom_sites_solution_primary direct
_atom_sites_solution_secondary difmap
_audit_creation_method SHELXL-97
_cell_angle_alpha 93.865(2)
_cell_angle_beta 104.381(2)
_cell_angle_gamma 116.686(2)
_cell_formula_units_Z 2
_cell_length_a 11.4038(4)
_cell_length_b 11.9005(4)
_cell_length_c 17.2457(6)
_cell_measurement_reflns_used 8471
_cell_measurement_temperature 173(2)
_cell_measurement_theta_max 27.485
_cell_measurement_theta_min 0.998
_cell_volume 1981.84(13)
_computing_cell_refinement 'HKL Scalepack (Otwinowski & Minor 1997)'
_computing_data_collection 'Collect (Nonius BV, 1998)'
_computing_data_reduction 'HKL Denzo and Scalepack (Otwinowski & Minor 1997)'
_computing_molecular_graphics 'Ortep-3 for Windows (Farrugia, 1997)'
_computing_publication_material 'SHELXL-97 (Sheldrick, 1997)'
_computing_structure_refinement 'SHELXL-97 (Sheldrick, 1997)'
_computing_structure_solution 'SIR97 (Altomare et al., 1997)'
_diffrn_ambient_temperature 173(2)
_diffrn_detector_area_resol_mean 9
_diffrn_measured_fraction_theta_full 0.995
_diffrn_measured_fraction_theta_max 0.995
_diffrn_measurement_device 'Nonius KappaCCD'
_diffrn_measurement_method '\f scans and \w scans with \k offsets'
_diffrn_radiation_monochromator 'horizonally mounted graphite crystal'
_diffrn_radiation_source 'fine-focus sealed tube'
_diffrn_radiation_type MoK\a
_diffrn_radiation_wavelength 0.71073
_diffrn_reflns_av_R_equivalents 0.0934
_diffrn_reflns_av_sigmaI/netI 0.0866
_diffrn_reflns_limit_h_max 14
_diffrn_reflns_limit_h_min -14
_diffrn_reflns_limit_k_max 15
_diffrn_reflns_limit_k_min -15
_diffrn_reflns_limit_l_max 22
_diffrn_reflns_limit_l_min -21
_diffrn_reflns_number 28922
_diffrn_reflns_theta_full 27.52
_diffrn_reflns_theta_max 27.52
_diffrn_reflns_theta_min 2.53
_diffrn_standards_decay_% 0
_diffrn_standards_interval_count 0
_diffrn_standards_interval_time 0
_diffrn_standards_number 0
_exptl_absorpt_coefficient_mu 1.792
_exptl_absorpt_correction_T_max 0.914
_exptl_absorpt_correction_T_min 0.861
_exptl_absorpt_correction_type psi-scan
_exptl_absorpt_process_details 'Shelxtl 6.10 (Bruker-AXS, 2000)'
_exptl_crystal_colour green
_exptl_crystal_density_diffrn 1.577
_exptl_crystal_description polyhedron
_exptl_crystal_F_000 968
_exptl_crystal_size_max 0.07
_exptl_crystal_size_mid 0.05
_exptl_crystal_size_min 0.05
_refine_diff_density_max 0.830
_refine_diff_density_min -0.603
_refine_diff_density_rms 0.115
_refine_ls_extinction_coef 0.0036(4)
_refine_ls_extinction_expression Fc^*^=kFc[1+0.001xFc^2^\l^3^/sin(2\q)]^-1/4^
_refine_ls_extinction_method SHELXL
_refine_ls_goodness_of_fit_ref 1.024
_refine_ls_hydrogen_treatment constr
_refine_ls_matrix_type full
_refine_ls_number_parameters 478
_refine_ls_number_reflns 9086
_refine_ls_number_restraints 0
_refine_ls_restrained_S_all 1.024
_refine_ls_R_factor_all 0.0885
_refine_ls_R_factor_gt 0.0510
_refine_ls_shift/su_max 0.001
_refine_ls_shift/su_mean 0.000
_refine_ls_structure_factor_coef Fsqd
_refine_ls_weighting_details 'calc w=1/[\s^2^(Fo^2^)+(0.0289P)^2^+2.9682P] where P=(Fo^2^+2Fc^2^)/3'
_refine_ls_weighting_scheme calc
_refine_ls_wR_factor_gt 0.0953
_refine_ls_wR_factor_ref 0.1108
_reflns_number_gt 6356
_reflns_number_total 9086
_reflns_threshold_expression >2\s(I)
_cod_data_source_file ic201478y_si_002.cif
_cod_data_source_block 1070
_cod_original_cell_volume 1981.83(13)
_cod_database_code 4326557

loop_
_symmetry_equiv_pos_as_xyz
'x, y, z'
'-x, -y, -z'

loop_
_atom_site_label
_atom_site_type_symbol
_atom_site_fract_x
_atom_site_fract_y
_atom_site_fract_z
_atom_site_U_iso_or_equiv
_atom_site_adp_type
_atom_site_occupancy
_atom_site_symmetry_multiplicity
_atom_site_calc_flag
_atom_site_refinement_flags
Cl1 Cl 0.03030(10) 0.39207(9) 0.29867(6) 0.0256(2) Uani 1 1 d .
Cl2 Cl 0.45504(10) 0.80013(9) 0.36217(6) 0.0247(2) Uani 1 1 d .
Cl3 Cl 0.13750(10) 0.64154(9) 0.08665(6) 0.0239(2) Uani 1 1 d .
Cl4 Cl 0.11431(10) 0.69763(9) 0.27585(6) 0.0248(2) Uani 1 1 d .
Cl5 Cl 0.6207(2) 0.57881(19) 0.8239(5) 0.0456(13) Uani 0.789(16) 1 d P
Cl6 Cl 0.6279(6) 0.5695(7) 0.8717(14) 0.035(4) Uani 0.211(16) 1 d P
O4 O 0.2475(3) 0.5650(2) 0.23568(15) 0.0191(6) Uani 1 1 d .
H4A H 0.2955 0.5174 0.2221 0.023 Uiso 1 1 calc R
Ni1 Ni 0.04759(5) 0.49062(5) 0.17857(3) 0.01865(13) Uani 1 1 d .
O1 O -0.3718(3) 0.2596(3) 0.04575(18) 0.0277(7) Uani 1 1 d .
N1 N 0.0423(3) 0.3518(3) 0.0969(2) 0.0200(7) Uani 1 1 d .
H1A H 0.0331 0.3749 0.0468 0.024 Uiso 1 1 calc R
H1B H 0.1268 0.3543 0.1136 0.024 Uiso 1 1 calc R
N2 N -0.1584(3) 0.4138(3) 0.12021(19) 0.0202(7) Uani 1 1 d .
C1 C -0.0620(4) 0.2215(4) 0.0853(2) 0.0203(8) Uani 1 1 d .
C2 C -0.1986(4) 0.1949(4) 0.0727(2) 0.0213(8) Uani 1 1 d .
C3 C -0.3011(4) 0.0659(4) 0.0568(2) 0.0257(9) Uani 1 1 d .
H3 H -0.3948 0.0458 0.0470 0.031 Uiso 1 1 calc R
C4 C -0.2680(5) -0.0323(4) 0.0552(3) 0.0291(10) Uani 1 1 d .
H4 H -0.3389 -0.1191 0.0433 0.035 Uiso 1 1 calc R
C5 C -0.1320(5) -0.0046(4) 0.0709(3) 0.0325(10) Uani 1 1 d .
H5 H -0.1087 -0.0718 0.0720 0.039 Uiso 1 1 calc R
C6 C -0.0297(5) 0.1224(4) 0.0851(3) 0.0270(9) Uani 1 1 d .
H6 H 0.0637 0.1414 0.0948 0.032 Uiso 1 1 calc R
C7 C -0.2360(4) 0.2971(4) 0.0809(2) 0.0217(9) Uani 1 1 d .
C8 C -0.2484(4) 0.4733(4) 0.1235(2) 0.0224(9) Uani 1 1 d .
C9 C -0.3863(5) 0.3745(4) 0.0592(3) 0.0319(10) Uani 1 1 d .
H9A H -0.4650 0.3567 0.0800 0.038 Uiso 1 1 calc R
H9B H -0.4007 0.4061 0.0079 0.038 Uiso 1 1 calc R
C10 C -0.1936(5) 0.6042(4) 0.1004(3) 0.0330(10) Uani 1 1 d .
H10A H -0.1041 0.6640 0.1407 0.050 Uiso 1 1 calc R
H10B H -0.2590 0.6367 0.0996 0.050 Uiso 1 1 calc R
H10C H -0.1824 0.5962 0.0461 0.050 Uiso 1 1 calc R
C11 C -0.2611(5) 0.4803(4) 0.2096(3) 0.0287(10) Uani 1 1 d .
H11A H -0.2926 0.3949 0.2230 0.043 Uiso 1 1 calc R
H11B H -0.3278 0.5099 0.2120 0.043 Uiso 1 1 calc R
H11C H -0.1708 0.5406 0.2491 0.043 Uiso 1 1 calc R
Ni2 Ni 0.24776(5) 0.59461(5) 0.35079(3) 0.01974(13) Uani 1 1 d .
O21 O 0.2738(4) 0.5859(3) 0.59656(18) 0.0406(8) Uani 1 1 d .
N21 N 0.3761(4) 0.5158(3) 0.3893(2) 0.0227(7) Uani 1 1 d .
H21A H 0.3840 0.4790 0.3436 0.027 Uiso 1 1 calc R
H21B H 0.4625 0.5819 0.4183 0.027 Uiso 1 1 calc R
N22 N 0.2506(3) 0.6251(3) 0.4695(2) 0.0214(7) Uani 1 1 d .
C21 C 0.3364(4) 0.4220(4) 0.4384(3) 0.0244(9) Uani 1 1 d .
C22 C 0.2904(4) 0.4439(4) 0.5032(3) 0.0277(10) Uani 1 1 d .
C23 C 0.2553(5) 0.3506(5) 0.5516(3) 0.0378(12) Uani 1 1 d .
H23 H 0.2259 0.3644 0.5965 0.045 Uiso 1 1 calc R
C24 C 0.2629(5) 0.2390(5) 0.5346(3) 0.0453(14) Uani 1 1 d .
H24 H 0.2394 0.1772 0.5681 0.054 Uiso 1 1 calc R
C25 C 0.3042(5) 0.2179(5) 0.4695(3) 0.0437(13) Uani 1 1 d .
H25 H 0.3072 0.1404 0.4571 0.052 Uiso 1 1 calc R
C26 C 0.3415(5) 0.3084(4) 0.4219(3) 0.0362(11) Uani 1 1 d .
H26 H 0.3710 0.2931 0.3772 0.043 Uiso 1 1 calc R
C27 C 0.2724(5) 0.5566(4) 0.5193(2) 0.0286(10) Uani 1 1 d .
C28 C 0.2221(5) 0.7192(4) 0.5128(3) 0.0295(10) Uani 1 1 d .
C29 C 0.2513(5) 0.6960(5) 0.6006(3) 0.0396(12) Uani 1 1 d .
H29A H 0.3342 0.7722 0.6381 0.047 Uiso 1 1 calc R
H29B H 0.1717 0.6785 0.6205 0.047 Uiso 1 1 calc R
C30 C 0.0710(5) 0.6848(5) 0.4763(3) 0.0435(13) Uani 1 1 d .
H30A H 0.0534 0.6955 0.4195 0.065 Uiso 1 1 calc R
H30B H 0.0507 0.7414 0.5081 0.065 Uiso 1 1 calc R
H30C H 0.0116 0.5952 0.4780 0.065 Uiso 1 1 calc R
C31 C 0.3180(6) 0.8563(5) 0.5088(3) 0.0491(15) Uani 1 1 d .
H31A H 0.4142 0.8743 0.5297 0.074 Uiso 1 1 calc R
H31B H 0.3040 0.9163 0.5423 0.074 Uiso 1 1 calc R
H31C H 0.2978 0.8668 0.4520 0.074 Uiso 1 1 calc R
Ni3 Ni 0.31750(5) 0.74466(5) 0.22063(3) 0.01927(13) Uani 1 1 d .
O41 O 0.5599(3) 1.1250(3) 0.20556(18) 0.0284(7) Uani 1 1 d .
N41 N 0.4626(3) 0.7393(3) 0.1697(2) 0.0241(8) Uani 1 1 d .
H41A H 0.4585 0.6603 0.1699 0.029 Uiso 1 1 calc R
H41B H 0.4388 0.7466 0.1160 0.029 Uiso 1 1 calc R
N42 N 0.3936(3) 0.9297(3) 0.20653(19) 0.0200(7) Uani 1 1 d .
C41 C 0.6029(4) 0.8378(4) 0.2107(2) 0.0232(9) Uani 1 1 d .
C42 C 0.6306(4) 0.9660(4) 0.2264(2) 0.0230(9) Uani 1 1 d .
C43 C 0.7687(5) 1.0618(4) 0.2623(3) 0.0309(10) Uani 1 1 d .
H43 H 0.7898 1.1494 0.2716 0.037 Uiso 1 1 calc R
C44 C 0.8734(5) 1.0319(5) 0.2840(3) 0.0407(12) Uani 1 1 d .
H44 H 0.9662 1.0982 0.3081 0.049 Uiso 1 1 calc R
C45 C 0.8431(5) 0.9031(5) 0.2704(3) 0.0408(12) Uani 1 1 d .
H45 H 0.9152 0.8817 0.2865 0.049 Uiso 1 1 calc R
C46 C 0.7083(5) 0.8071(4) 0.2337(3) 0.0339(11) Uani 1 1 d .
H46 H 0.6880 0.7198 0.2242 0.041 Uiso 1 1 calc R
C47 C 0.5202(4) 1.0012(4) 0.2110(2) 0.0220(9) Uani 1 1 d .
C48 C 0.3280(4) 1.0134(4) 0.2046(3) 0.0247(9) Uani 1 1 d .
C49 C 0.4331(5) 1.1330(4) 0.1824(3) 0.0322(10) Uani 1 1 d .
H49A H 0.4027 1.1309 0.1230 0.039 Uiso 1 1 calc R
H49B H 0.4455 1.2129 0.2131 0.039 Uiso 1 1 calc R
C50 C 0.3179(5) 1.0430(4) 0.2894(3) 0.0346(11) Uani 1 1 d .
H50A H 0.2677 0.9623 0.3063 0.052 Uiso 1 1 calc R
H50B H 0.2685 1.0926 0.2878 0.052 Uiso 1 1 calc R
H50C H 0.4110 1.0930 0.3286 0.052 Uiso 1 1 calc R
C51 C 0.1862(5) 0.9505(4) 0.1408(3) 0.0401(12) Uani 1 1 d .
H51A H 0.1924 0.9200 0.0885 0.060 Uiso 1 1 calc R
H51B H 0.1529 1.0132 0.1340 0.060 Uiso 1 1 calc R
H51C H 0.1219 0.8776 0.1585 0.060 Uiso 1 1 calc R

loop_
_atom_site_aniso_label
_atom_site_aniso_U_11
_atom_site_aniso_U_22
_atom_site_aniso_U_33
_atom_site_aniso_U_23
_atom_site_aniso_U_13
_atom_site_aniso_U_12
Cl1 0.0219(5) 0.0228(5) 0.0241(5) 0.0068(4) 0.0066(4) 0.0041(4)
Cl2 0.0211(5) 0.0215(5) 0.0221(5) 0.0034(4) 0.0032(4) 0.0046(4)
Cl3 0.0254(5) 0.0198(5) 0.0199(5) 0.0043(4) 0.0039(4) 0.0070(4)
Cl4 0.0230(5) 0.0244(5) 0.0250(5) 0.0027(4) 0.0057(4) 0.0110(4)
Cl5 0.0292(9) 0.0344(9) 0.076(4) -0.0020(11) 0.0152(12) 0.0200(7)
Cl6 0.018(3) 0.029(3) 0.053(9) -0.008(4) 0.004(3) 0.012(2)
O4 0.0199(14) 0.0154(13) 0.0175(13) 0.0037(11) 0.0048(11) 0.0053(11)
Ni1 0.0156(3) 0.0174(2) 0.0191(3) 0.00172(19) 0.0035(2) 0.0060(2)
O1 0.0128(14) 0.0275(16) 0.0350(17) -0.0001(13) 0.0018(12) 0.0070(12)
N1 0.0132(17) 0.0197(16) 0.0217(17) 0.0032(14) 0.0037(14) 0.0046(13)
N2 0.0187(17) 0.0229(17) 0.0200(17) 0.0051(14) 0.0066(14) 0.0104(14)
C1 0.017(2) 0.0195(19) 0.020(2) 0.0017(16) 0.0036(16) 0.0068(16)
C2 0.019(2) 0.0185(19) 0.021(2) -0.0006(16) 0.0036(16) 0.0059(16)
C3 0.020(2) 0.021(2) 0.024(2) 0.0003(17) 0.0040(17) 0.0019(17)
C4 0.032(3) 0.019(2) 0.027(2) 0.0009(17) 0.0059(19) 0.0065(19)
C5 0.037(3) 0.022(2) 0.036(3) 0.0101(19) 0.006(2) 0.014(2)
C6 0.024(2) 0.026(2) 0.032(2) 0.0072(18) 0.0041(19) 0.0144(19)
C7 0.0121(19) 0.027(2) 0.021(2) 0.0053(17) 0.0036(16) 0.0060(17)
C8 0.017(2) 0.028(2) 0.025(2) 0.0050(17) 0.0065(17) 0.0137(18)
C9 0.025(2) 0.038(3) 0.036(3) 0.002(2) 0.006(2) 0.021(2)
C10 0.031(3) 0.036(3) 0.040(3) 0.010(2) 0.011(2) 0.023(2)
C11 0.031(2) 0.032(2) 0.026(2) 0.0005(19) 0.0129(19) 0.016(2)
Ni2 0.0189(3) 0.0193(3) 0.0178(3) 0.0028(2) 0.0047(2) 0.0072(2)
O21 0.051(2) 0.062(2) 0.0204(16) 0.0113(16) 0.0159(15) 0.0340(19)
N21 0.0237(19) 0.0241(17) 0.0192(17) 0.0010(14) 0.0059(14) 0.0114(15)
N22 0.0184(18) 0.0234(17) 0.0192(17) 0.0000(14) 0.0045(14) 0.0088(14)
C21 0.019(2) 0.024(2) 0.028(2) 0.0079(17) 0.0023(17) 0.0104(17)
C22 0.022(2) 0.034(2) 0.027(2) 0.0129(19) 0.0067(18) 0.0141(19)
C23 0.030(3) 0.051(3) 0.042(3) 0.028(2) 0.016(2) 0.022(2)
C24 0.036(3) 0.047(3) 0.059(3) 0.036(3) 0.013(3) 0.022(2)
C25 0.037(3) 0.030(3) 0.062(4) 0.012(2) 0.006(3) 0.019(2)
C26 0.036(3) 0.031(2) 0.037(3) 0.006(2) 0.005(2) 0.016(2)
C27 0.026(2) 0.037(2) 0.018(2) 0.0027(18) 0.0058(18) 0.012(2)
C28 0.029(2) 0.032(2) 0.027(2) -0.0040(19) 0.0118(19) 0.013(2)
C29 0.036(3) 0.049(3) 0.025(2) -0.007(2) 0.011(2) 0.014(2)
C30 0.043(3) 0.059(3) 0.040(3) 0.005(3) 0.017(2) 0.033(3)
C31 0.059(4) 0.031(3) 0.051(3) -0.005(2) 0.027(3) 0.012(3)
Ni3 0.0189(3) 0.0158(2) 0.0208(3) 0.0041(2) 0.0063(2) 0.0064(2)
O41 0.0309(17) 0.0157(14) 0.0382(17) 0.0071(13) 0.0124(14) 0.0100(13)
N41 0.0265(19) 0.0166(16) 0.0265(19) 0.0007(14) 0.0123(15) 0.0066(15)
N42 0.0240(18) 0.0166(16) 0.0199(17) 0.0049(13) 0.0063(14) 0.0104(14)
C41 0.021(2) 0.020(2) 0.026(2) 0.0037(17) 0.0125(18) 0.0059(17)
C42 0.026(2) 0.020(2) 0.022(2) 0.0047(16) 0.0117(17) 0.0076(17)
C43 0.026(2) 0.025(2) 0.036(3) 0.0043(19) 0.016(2) 0.0046(19)
C44 0.023(3) 0.037(3) 0.052(3) 0.003(2) 0.014(2) 0.006(2)
C45 0.027(3) 0.043(3) 0.053(3) 0.011(2) 0.015(2) 0.016(2)
C46 0.035(3) 0.029(2) 0.044(3) 0.011(2) 0.020(2) 0.017(2)
C47 0.029(2) 0.0150(18) 0.019(2) 0.0015(16) 0.0089(17) 0.0073(17)
C48 0.028(2) 0.021(2) 0.028(2) 0.0063(17) 0.0087(18) 0.0140(18)
C49 0.036(3) 0.018(2) 0.044(3) 0.0122(19) 0.012(2) 0.014(2)
C50 0.036(3) 0.027(2) 0.039(3) -0.001(2) 0.012(2) 0.016(2)
C51 0.034(3) 0.026(2) 0.052(3) 0.005(2) -0.001(2) 0.016(2)

loop_
_atom_type_symbol
_atom_type_description
_atom_type_scat_dispersion_real
_atom_type_scat_dispersion_imag
_atom_type_scat_source
C C 0.0033 0.0016 'International Tables Vol C Tables 4.2.6.8 and 6.1.1.4'
H H 0.0000 0.0000 'International Tables Vol C Tables 4.2.6.8 and 6.1.1.4'
Cl Cl 0.1484 0.1585 'International Tables Vol C Tables 4.2.6.8 and 6.1.1.4'
Ni Ni 0.3393 1.1124 'International Tables Vol C Tables 4.2.6.8 and 6.1.1.4'
O O 0.0106 0.0060 'International Tables Vol C Tables 4.2.6.8 and 6.1.1.4'
N N 0.0061 0.0033 'International Tables Vol C Tables 4.2.6.8 and 6.1.1.4'

loop_
_geom_angle_atom_site_label_1
_geom_angle_atom_site_label_2
_geom_angle_atom_site_label_3
_geom_angle
Ni2 Cl1 Ni1 76.22(3)
Ni3 Cl2 Ni2 75.85(3)
Ni3 Cl3 Ni1 75.94(3)
Ni2 Cl4 Ni1 72.86(3)
Ni2 Cl4 Ni3 72.15(3)
Ni1 Cl4 Ni3 73.23(3)
Ni1 O4 Ni3 101.46(12)
Ni1 O4 Ni2 99.46(12)
Ni3 O4 Ni2 98.22(11)
Ni1 O4 H4A 118.0
Ni3 O4 H4A 118.0
Ni2 O4 H4A 118.0
O4 Ni1 N2 179.76(12)
O4 Ni1 N1 93.74(12)
N2 Ni1 N1 86.39(13)
O4 Ni1 Cl1 82.17(8)
N2 Ni1 Cl1 97.60(9)
N1 Ni1 Cl1 102.09(9)
O4 Ni1 Cl3 81.41(8)
N2 Ni1 Cl3 98.80(9)
N1 Ni1 Cl3 86.24(9)
Cl1 Ni1 Cl3 162.03(4)
O4 Ni1 Cl4 74.63(8)
N2 Ni1 Cl4 105.28(10)
N1 Ni1 Cl4 165.50(9)
Cl1 Ni1 Cl4 85.14(4)
Cl3 Ni1 Cl4 83.51(3)
C7 O1 C9 106.1(3)
C1 N1 Ni1 118.4(2)
C1 N1 H1A 107.7
Ni1 N1 H1A 107.7
C1 N1 H1B 107.7
Ni1 N1 H1B 107.7
H1A N1 H1B 107.1
C7 N2 C8 108.1(3)
C7 N2 Ni1 123.7(3)
C8 N2 Ni1 127.7(2)
C6 C1 C2 120.1(4)
C6 C1 N1 121.0(4)
C2 C1 N1 118.9(4)
C1 C2 C3 118.3(4)
C1 C2 C7 122.1(4)
C3 C2 C7 119.5(4)
C4 C3 C2 121.0(4)
C4 C3 H3 119.5
C2 C3 H3 119.5
C5 C4 C3 120.2(4)
C5 C4 H4 119.9
C3 C4 H4 119.9
C4 C5 C6 119.5(4)
C4 C5 H5 120.2
C6 C5 H5 120.2
C1 C6 C5 120.8(4)
C1 C6 H6 119.6
C5 C6 H6 119.6
N2 C7 O1 116.9(4)
N2 C7 C2 128.2(4)
O1 C7 C2 114.8(3)
N2 C8 C10 112.2(3)
N2 C8 C11 107.5(3)
C10 C8 C11 112.1(4)
N2 C8 C9 101.8(3)
C10 C8 C9 111.0(4)
C11 C8 C9 111.7(3)
O1 C9 C8 104.4(3)
O1 C9 H9A 110.9
C8 C9 H9A 110.9
O1 C9 H9B 110.9
C8 C9 H9B 110.9
H9A C9 H9B 108.9
C8 C10 H10A 109.5
C8 C10 H10B 109.5
H10A C10 H10B 109.5
C8 C10 H10C 109.5
H10A C10 H10C 109.5
H10B C10 H10C 109.5
C8 C11 H11A 109.5
C8 C11 H11B 109.5
H11A C11 H11B 109.5
C8 C11 H11C 109.5
H11A C11 H11C 109.5
H11B C11 H11C 109.5
O4 Ni2 N22 179.23(13)
O4 Ni2 N21 92.09(12)
N22 Ni2 N21 87.23(13)
O4 Ni2 Cl1 82.01(8)
N22 Ni2 Cl1 98.43(10)
N21 Ni2 Cl1 97.24(10)
O4 Ni2 Cl2 82.81(8)
N22 Ni2 Cl2 96.80(10)
N21 Ni2 Cl2 88.58(10)
Cl1 Ni2 Cl2 163.92(4)
O4 Ni2 Cl4 75.25(8)
N22 Ni2 Cl4 105.39(10)
N21 Ni2 Cl4 166.41(9)
Cl1 Ni2 Cl4 86.05(4)
Cl2 Ni2 Cl4 84.98(4)
C27 O21 C29 106.2(4)
C21 N21 Ni2 117.4(3)
C21 N21 H21A 107.9
Ni2 N21 H21A 107.9
C21 N21 H21B 107.9
Ni2 N21 H21B 107.9
H21A N21 H21B 107.2
C27 N22 C28 108.1(3)
C27 N22 Ni2 122.4(3)
C28 N22 Ni2 129.4(3)
C26 C21 C22 119.9(4)
C26 C21 N21 120.5(4)
C22 C21 N21 119.6(4)
C21 C22 C23 118.0(4)
C21 C22 C27 122.3(4)
C23 C22 C27 119.6(4)
C24 C23 C22 121.1(5)
C24 C23 H23 119.5
C22 C23 H23 119.5
C25 C24 C23 119.9(5)
C25 C24 H24 120.1
C23 C24 H24 120.1
C24 C25 C26 120.4(5)
C24 C25 H25 119.8
C26 C25 H25 119.8
C25 C26 C21 120.7(5)
C25 C26 H26 119.6
C21 C26 H26 119.6
N22 C27 O21 117.6(4)
N22 C27 C22 128.5(4)
O21 C27 C22 113.9(4)
N22 C28 C31 111.1(4)
N22 C28 C30 109.8(4)
C31 C28 C30 111.2(4)
N22 C28 C29 101.7(4)
C31 C28 C29 111.9(4)
C30 C28 C29 110.8(4)
O21 C29 C28 105.9(3)
O21 C29 H29A 110.6
C28 C29 H29A 110.6
O21 C29 H29B 110.6
C28 C29 H29B 110.6
H29A C29 H29B 108.7
C28 C30 H30A 109.5
C28 C30 H30B 109.5
H30A C30 H30B 109.5
C28 C30 H30C 109.5
H30A C30 H30C 109.5
H30B C30 H30C 109.5
C28 C31 H31A 109.5
C28 C31 H31B 109.5
H31A C31 H31B 109.5
C28 C31 H31C 109.5
H31A C31 H31C 109.5
H31B C31 H31C 109.5
O4 Ni3 N42 178.74(13)
O4 Ni3 N41 93.53(12)
N42 Ni3 N41 85.71(13)
O4 Ni3 Cl2 84.76(8)
N42 Ni3 Cl2 94.34(10)
N41 Ni3 Cl2 97.44(10)
O4 Ni3 Cl3 82.75(8)
N42 Ni3 Cl3 98.24(10)
N41 Ni3 Cl3 90.17(10)
Cl2 Ni3 Cl3 165.75(4)
O4 Ni3 Cl4 74.55(8)
N42 Ni3 Cl4 106.28(10)
N41 Ni3 Cl4 167.47(9)
Cl2 Ni3 Cl4 85.50(4)
Cl3 Ni3 Cl4 84.57(4)
C47 O41 C49 105.2(3)
C41 N41 Ni3 114.8(2)
C41 N41 H41A 108.6
Ni3 N41 H41A 108.6
C41 N41 H41B 108.6
Ni3 N41 H41B 108.6
H41A N41 H41B 107.6
C47 N42 C48 107.4(3)
C47 N42 Ni3 123.1(3)
C48 N42 Ni3 128.7(3)
C46 C41 C42 120.6(4)
C46 C41 N41 120.9(4)
C42 C41 N41 118.5(4)
C41 C42 C43 118.0(4)
C41 C42 C47 122.2(4)
C43 C42 C47 119.7(4)
C44 C43 C42 121.5(4)
C44 C43 H43 119.2
C42 C43 H43 119.2
C43 C44 C45 119.6(4)
C43 C44 H44 120.2
C45 C44 H44 120.2
C46 C45 C44 120.0(5)
C46 C45 H45 120.0
C44 C45 H45 120.0
C45 C46 C41 120.2(4)
C45 C46 H46 119.9
C41 C46 H46 119.9
N42 C47 O41 117.2(4)
N42 C47 C42 127.2(4)
O41 C47 C42 115.4(3)
N42 C48 C51 111.4(3)
N42 C48 C50 108.8(3)
C51 C48 C50 110.6(4)
N42 C48 C49 101.1(3)
C51 C48 C49 112.2(4)
C50 C48 C49 112.3(4)
O41 C49 C48 104.2(3)
O41 C49 H49A 110.9
C48 C49 H49A 110.9
O41 C49 H49B 110.9
C48 C49 H49B 110.9
H49A C49 H49B 108.9
C48 C50 H50A 109.5
C48 C50 H50B 109.5
H50A C50 H50B 109.5
C48 C50 H50C 109.5
H50A C50 H50C 109.5
H50B C50 H50C 109.5
C48 C51 H51A 109.5
C48 C51 H51B 109.5
H51A C51 H51B 109.5
C48 C51 H51C 109.5
H51A C51 H51C 109.5
H51B C51 H51C 109.5

loop_
_geom_bond_atom_site_label_1
_geom_bond_atom_site_label_2
_geom_bond_distance
Cl1 Ni2 2.4493(11)
Cl1 Ni1 2.4550(11)
Cl2 Ni3 2.4094(11)
Cl2 Ni2 2.4739(11)
Cl3 Ni3 2.4612(11)
Cl3 Ni1 2.5153(11)
Cl4 Ni2 2.5302(12)
Cl4 Ni1 2.5666(11)
Cl4 Ni3 2.5676(11)
Cl5 Cl6 0.826(17)
O4 Ni1 1.976(3)
O4 Ni3 1.980(3)
O4 Ni2 1.991(3)
O4 H4A 1.0000
Ni1 N2 2.035(3)
Ni1 N1 2.067(3)
O1 C7 1.357(5)
O1 C9 1.459(5)
N1 C1 1.429(5)
N1 H1A 0.9200
N1 H1B 0.9200
N2 C7 1.282(5)
N2 C8 1.494(5)
C1 C6 1.385(6)
C1 C2 1.398(6)
C2 C3 1.404(5)
C2 C7 1.468(6)
C3 C4 1.381(6)
C3 H3 0.9500
C4 C5 1.380(6)
C4 H4 0.9500
C5 C6 1.389(6)
C5 H5 0.9500
C6 H6 0.9500
C8 C10 1.520(6)
C8 C11 1.527(5)
C8 C9 1.543(6)
C9 H9A 0.9900
C9 H9B 0.9900
C10 H10A 0.9800
C10 H10B 0.9800
C10 H10C 0.9800
C11 H11A 0.9800
C11 H11B 0.9800
C11 H11C 0.9800
Ni2 N22 2.044(3)
Ni2 N21 2.072(3)
O21 C27 1.349(5)
O21 C29 1.445(6)
N21 C21 1.426(5)
N21 H21A 0.9200
N21 H21B 0.9200
N22 C27 1.280(5)
N22 C28 1.501(5)
C21 C26 1.392(6)
C21 C22 1.402(6)
C22 C23 1.407(6)
C22 C27 1.464(6)
C23 C24 1.385(7)
C23 H23 0.9500
C24 C25 1.371(8)
C24 H24 0.9500
C25 C26 1.377(7)
C25 H25 0.9500
C26 H26 0.9500
C28 C31 1.520(6)
C28 C30 1.526(7)
C28 C29 1.539(6)
C29 H29A 0.9900
C29 H29B 0.9900
C30 H30A 0.9800
C30 H30B 0.9800
C30 H30C 0.9800
C31 H31A 0.9800
C31 H31B 0.9800
C31 H31C 0.9800
Ni3 N42 2.030(3)
Ni3 N41 2.079(3)
O41 C47 1.351(5)
O41 C49 1.449(5)
N41 C41 1.441(5)
N41 H41A 0.9200
N41 H41B 0.9200
N42 C47 1.284(5)
N42 C48 1.489(5)
C41 C46 1.383(6)
C41 C42 1.403(5)
C42 C43 1.404(6)
C42 C47 1.467(6)
C43 C44 1.368(7)
C43 H43 0.9500
C44 C45 1.400(7)
C44 H44 0.9500
C45 C46 1.383(7)
C45 H45 0.9500
C46 H46 0.9500
C48 C51 1.518(6)
C48 C50 1.525(6)
C48 C49 1.543(6)
C49 H49A 0.9900
C49 H49B 0.9900
C50 H50A 0.9800
C50 H50B 0.9800
C50 H50C 0.9800
C51 H51A 0.9800
C51 H51B 0.9800
C51 H51C 0.9800

loop_
_geom_hbond_atom_site_label_D
_geom_hbond_atom_site_label_H
_geom_hbond_atom_site_label_A
_geom_hbond_distance_DH
_geom_hbond_distance_HA
_geom_hbond_distance_DA
_geom_hbond_angle_DHA
_geom_hbond_site_symmetry_A
O4 H4A Cl5 1.00 2.02 3.015(4) 170.9 2_666
O4 H4A Cl6 1.00 2.40 3.311(13) 151.9 2_666
N1 H1A Cl3 0.92 2.55 3.345(3) 145.2 2_565
N1 H1B Cl6 0.92 2.46 3.327(7) 157.2 2_666
N1 H1B Cl5 0.92 2.52 3.421(4) 165.0 2_666
N21 H21A Cl5 0.92 2.91 3.786(8) 160.8 2_666
N41 H41A Cl6 0.92 2.43 3.309(8) 158.7 2_666
N41 H41A Cl5 0.92 2.59 3.482(4) 163.6 2_666

loop_
_geom_torsion_atom_site_label_1
_geom_torsion_atom_site_label_2
_geom_torsion_atom_site_label_3
_geom_torsion_atom_site_label_4
_geom_torsion
Ni3 O4 Ni1 N1 121.02(13)
Ni2 O4 Ni1 N1 -138.52(12)
Ni3 O4 Ni1 Cl1 -137.27(10)
Ni2 O4 Ni1 Cl1 -36.81(8)
Ni3 O4 Ni1 Cl3 35.39(9)
Ni2 O4 Ni1 Cl3 135.85(10)
Ni3 O4 Ni1 Cl4 -50.19(8)
Ni2 O4 Ni1 Cl4 50.27(8)
Ni2 Cl1 Ni1 O4 29.65(8)
Ni2 Cl1 Ni1 N2 -150.26(10)
Ni2 Cl1 Ni1 N1 121.82(9)
Ni2 Cl1 Ni1 Cl3 5.49(14)
Ni2 Cl1 Ni1 Cl4 -45.46(3)
Ni3 Cl3 Ni1 O4 -28.07(8)
Ni3 Cl3 Ni1 N2 151.81(10)
Ni3 Cl3 Ni1 N1 -122.43(9)
Ni3 Cl3 Ni1 Cl1 -3.87(14)
Ni3 Cl3 Ni1 Cl4 47.29(3)
Ni2 Cl4 Ni1 O4 -38.67(8)
Ni3 Cl4 Ni1 O4 37.32(8)
Ni2 Cl4 Ni1 N2 141.10(10)
Ni3 Cl4 Ni1 N2 -142.92(10)
Ni2 Cl4 Ni1 N1 -76.2(4)
Ni3 Cl4 Ni1 N1 -0.2(4)
Ni2 Cl4 Ni1 Cl1 44.53(3)
Ni3 Cl4 Ni1 Cl1 120.52(4)
Ni2 Cl4 Ni1 Cl3 -121.51(4)
Ni3 Cl4 Ni1 Cl3 -45.53(3)
O4 Ni1 N1 C1 130.7(3)
N2 Ni1 N1 C1 -49.1(3)
Cl1 Ni1 N1 C1 47.9(3)
Cl3 Ni1 N1 C1 -148.2(3)
Cl4 Ni1 N1 C1 166.7(3)
N1 Ni1 N2 C7 25.2(3)
Cl1 Ni1 N2 C7 -76.5(3)
Cl3 Ni1 N2 C7 110.9(3)
Cl4 Ni1 N2 C7 -163.5(3)
N1 Ni1 N2 C8 -163.2(3)
Cl1 Ni1 N2 C8 95.0(3)
Cl3 Ni1 N2 C8 -77.6(3)
Cl4 Ni1 N2 C8 8.0(3)
Ni1 N1 C1 C6 -133.6(3)
Ni1 N1 C1 C2 47.3(5)
C6 C1 C2 C3 -2.5(6)
N1 C1 C2 C3 176.5(3)
C6 C1 C2 C7 173.4(4)
N1 C1 C2 C7 -7.5(6)
C1 C2 C3 C4 1.3(6)
C7 C2 C3 C4 -174.7(4)
C2 C3 C4 C5 1.2(6)
C3 C4 C5 C6 -2.5(7)
C2 C1 C6 C5 1.3(6)
N1 C1 C6 C5 -177.8(4)
C4 C5 C6 C1 1.3(7)
C8 N2 C7 O1 6.5(5)
Ni1 N2 C7 O1 179.4(2)
C8 N2 C7 C2 -169.6(4)
Ni1 N2 C7 C2 3.3(6)
C9 O1 C7 N2 4.6(5)
C9 O1 C7 C2 -178.8(3)
C1 C2 C7 N2 -21.2(7)
C3 C2 C7 N2 154.7(4)
C1 C2 C7 O1 162.7(4)
C3 C2 C7 O1 -21.5(5)
C7 N2 C8 C10 -132.5(4)
Ni1 N2 C8 C10 54.9(4)
C7 N2 C8 C11 103.8(4)
Ni1 N2 C8 C11 -68.8(4)
C7 N2 C8 C9 -13.7(4)
Ni1 N2 C8 C9 173.6(3)
C7 O1 C9 C8 -12.9(4)
N2 C8 C9 O1 15.8(4)
C10 C8 C9 O1 135.4(4)
C11 C8 C9 O1 -98.7(4)
Ni1 O4 Ni2 N21 133.95(13)
Ni3 O4 Ni2 N21 -122.90(13)
Ni1 O4 Ni2 Cl1 36.93(8)
Ni3 O4 Ni2 Cl1 140.08(10)
Ni1 O4 Ni2 Cl2 -137.74(10)
Ni3 O4 Ni2 Cl2 -34.59(9)
Ni1 O4 Ni2 Cl4 -51.07(8)
Ni3 O4 Ni2 Cl4 52.09(9)
Ni1 Cl1 Ni2 O4 -29.41(8)
Ni1 Cl1 Ni2 N22 151.23(10)
Ni1 Cl1 Ni2 N21 -120.52(9)
Ni1 Cl1 Ni2 Cl2 -9.97(16)
Ni1 Cl1 Ni2 Cl4 46.23(3)
Ni3 Cl2 Ni2 O4 28.43(8)
Ni3 Cl2 Ni2 N22 -152.25(10)
Ni3 Cl2 Ni2 N21 120.72(9)
Ni3 Cl2 Ni2 Cl1 9.03(16)
Ni3 Cl2 Ni2 Cl4 -47.30(3)
Ni1 Cl4 Ni2 O4 38.18(8)
Ni3 Cl4 Ni2 O4 -39.24(8)
Ni1 Cl4 Ni2 N22 -142.26(10)
Ni3 Cl4 Ni2 N22 140.33(10)
Ni1 Cl4 Ni2 N21 60.0(4)
Ni3 Cl4 Ni2 N21 -17.4(4)
Ni1 Cl4 Ni2 Cl1 -44.59(3)
Ni3 Cl4 Ni2 Cl1 -122.01(3)
Ni1 Cl4 Ni2 Cl2 122.05(3)
Ni3 Cl4 Ni2 Cl2 44.64(3)
O4 Ni2 N21 C21 -131.3(3)
N22 Ni2 N21 C21 49.0(3)
Cl1 Ni2 N21 C21 -49.1(3)
Cl2 Ni2 N21 C21 145.9(3)
Cl4 Ni2 N21 C21 -152.4(3)
N21 Ni2 N22 C27 -26.1(3)
Cl1 Ni2 N22 C27 70.8(3)
Cl2 Ni2 N22 C27 -114.3(3)
Cl4 Ni2 N22 C27 159.0(3)
N21 Ni2 N22 C28 157.6(3)
Cl1 Ni2 N22 C28 -105.5(3)
Cl2 Ni2 N22 C28 69.4(3)
Cl4 Ni2 N22 C28 -17.3(3)
Ni2 N21 C21 C26 134.2(4)
Ni2 N21 C21 C22 -45.1(5)
C26 C21 C22 C23 2.2(6)
N21 C21 C22 C23 -178.5(4)
C26 C21 C22 C27 -175.0(4)
N21 C21 C22 C27 4.3(6)
C21 C22 C23 C24 -1.4(7)
C27 C22 C23 C24 175.9(5)
C22 C23 C24 C25 -0.5(8)
C23 C24 C25 C26 1.5(8)
C24 C25 C26 C21 -0.7(8)
C22 C21 C26 C25 -1.2(7)
N21 C21 C26 C25 179.5(4)
C28 N22 C27 O21 -3.8(5)
Ni2 N22 C27 O21 179.2(3)
C28 N22 C27 C22 173.1(4)
Ni2 N22 C27 C22 -3.9(6)
C29 O21 C27 N22 -1.2(5)
C29 O21 C27 C22 -178.6(4)
C21 C22 C27 N22 24.3(7)
C23 C22 C27 N22 -152.9(5)
C21 C22 C27 O21 -158.8(4)
C23 C22 C27 O21 24.1(6)
C27 N22 C28 C31 125.8(4)
Ni2 N22 C28 C31 -57.4(5)
C27 N22 C28 C30 -110.8(4)
Ni2 N22 C28 C30 66.0(5)
C27 N22 C28 C29 6.6(4)
Ni2 N22 C28 C29 -176.6(3)
C27 O21 C29 C28 5.5(5)
N22 C28 C29 O21 -7.2(4)
C31 C28 C29 O21 -125.8(4)
C30 C28 C29 O21 109.5(4)
Ni1 O4 Ni3 N41 -125.88(13)
Ni2 O4 Ni3 N41 132.66(13)
Ni1 O4 Ni3 Cl2 136.96(10)
Ni2 O4 Ni3 Cl2 35.50(9)
Ni1 O4 Ni3 Cl3 -36.15(9)
Ni2 O4 Ni3 Cl3 -137.62(10)
Ni1 O4 Ni3 Cl4 50.19(8)
Ni2 O4 Ni3 Cl4 -51.27(8)
Ni2 Cl2 Ni3 O4 -28.50(8)
Ni2 Cl2 Ni3 N42 152.38(10)
Ni2 Cl2 Ni3 N41 -121.39(9)
Ni2 Cl2 Ni3 Cl3 0.39(18)
Ni2 Cl2 Ni3 Cl4 46.36(3)
Ni1 Cl3 Ni3 O4 27.92(8)
Ni1 Cl3 Ni3 N42 -152.85(10)
Ni1 Cl3 Ni3 N41 121.46(10)
Ni1 Cl3 Ni3 Cl2 -1.09(18)
Ni1 Cl3 Ni3 Cl4 -47.15(3)
Ni2 Cl4 Ni3 O4 39.67(8)
Ni1 Cl4 Ni3 O4 -37.25(8)
Ni2 Cl4 Ni3 N42 -139.34(10)
Ni1 Cl4 Ni3 N42 143.74(10)
Ni2 Cl4 Ni3 N41 58.0(5)
Ni1 Cl4 Ni3 N41 -18.9(5)
Ni2 Cl4 Ni3 Cl2 -46.12(3)
Ni1 Cl4 Ni3 Cl2 -123.05(3)
Ni2 Cl4 Ni3 Cl3 123.63(3)
Ni1 Cl4 Ni3 Cl3 46.71(3)
O4 Ni3 N41 C41 -124.2(3)
N42 Ni3 N41 C41 54.8(3)
Cl2 Ni3 N41 C41 -39.0(3)
Cl3 Ni3 N41 C41 153.1(3)
Cl4 Ni3 N41 C41 -141.9(4)
N41 Ni3 N42 C47 -31.5(3)
Cl2 Ni3 N42 C47 65.6(3)
Cl3 Ni3 N42 C47 -121.1(3)
Cl4 Ni3 N42 C47 152.2(3)
N41 Ni3 N42 C48 160.4(3)
Cl2 Ni3 N42 C48 -102.5(3)
Cl3 Ni3 N42 C48 70.8(3)
Cl4 Ni3 N42 C48 -15.9(3)
Ni3 N41 C41 C46 129.7(4)
Ni3 N41 C41 C42 -50.8(4)
C46 C41 C42 C43 3.1(6)
N41 C41 C42 C43 -176.4(3)
C46 C41 C42 C47 -173.4(4)
N41 C41 C42 C47 7.1(6)
C41 C42 C43 C44 -2.2(6)
C47 C42 C43 C44 174.4(4)
C42 C43 C44 C45 0.0(7)
C43 C44 C45 C46 1.4(8)
C44 C45 C46 C41 -0.5(7)
C42 C41 C46 C45 -1.8(7)
N41 C41 C46 C45 177.7(4)
C48 N42 C47 O41 -5.7(5)
Ni3 N42 C47 O41 -176.0(2)
C48 N42 C47 C42 170.3(4)
Ni3 N42 C47 C42 0.0(6)
C49 O41 C47 N42 -9.1(5)
C49 O41 C47 C42 174.4(3)
C41 C42 C47 N42 22.6(6)
C43 C42 C47 N42 -153.8(4)
C41 C42 C47 O41 -161.3(4)
C43 C42 C47 O41 22.3(5)
C47 N42 C48 C51 136.1(4)
Ni3 N42 C48 C51 -54.3(5)
C47 N42 C48 C50 -101.6(4)
Ni3 N42 C48 C50 67.9(4)
C47 N42 C48 C49 16.7(4)
Ni3 N42 C48 C49 -173.7(3)
C47 O41 C49 C48 18.9(4)
N42 C48 C49 O41 -21.3(4)
C51 C48 C49 O41 -140.1(4)
C50 C48 C49 O41 94.5(4)
